data_1545881
loop_
_publ_author_name
'Wang, Gongbao'
'Lindeboom, Erik-Jan'
'Heerewaarden, Chris van'
'Minnaard, Adriaan J.'

_publ_section_title
;
 Synthesis of Ene-yne-enes by Nickel-Catalyzed Double SN2&#x2019;
 substitution of 1,6-Dichlorohexa-2,4-diyne
;
_journal_name_full 'Catal. Sci. Technol.'
_journal_paper_doi 10.1039/C7CY00429J
_journal_year 2017
_chemical_formula_sum 'C24 H14 Co2 O6'
_chemical_formula_weight 516.21
_space_group_crystal_system triclinic
_space_group_IT_number 2
_space_group_name_Hall '-P 1'
_space_group_name_H-M_alt 'P -1'
_symmetry_space_group_name_Hall '-P 1'
_symmetry_space_group_name_H-M 'P -1'
_atom_sites_solution_hydrogens geom
_audit_creation_method SHELXL-2014/6
_audit_update_record
;
2016-11-24 deposited with the CCDC.
2017-04-26 downloaded from the CCDC.
;
_cell_angle_alpha 98.593(4)
_cell_angle_beta 92.973(4)
_cell_angle_gamma 100.142(4)
_cell_formula_units_Z 2
_cell_length_a 8.4376(11)
_cell_length_b 10.1022(12)
_cell_length_c 13.0614(15)
_cell_measurement_reflns_used 9770
_cell_measurement_temperature 100(2)
_cell_measurement_theta_max 27.91
_cell_measurement_theta_min 3.25
_cell_volume 1080.1(2)
_computing_cell_refinement 'Bruker SAINT'
_computing_data_collection 'Bruker APEX2'
_computing_data_reduction 'Bruker SAINT'
_computing_structure_refinement 'SHELXL-2014/6 (Sheldrick, 2014)'
_computing_structure_solution 'SHELXS-97 (Sheldrick 2008)'
_diffrn_ambient_temperature 100(2)
_diffrn_measured_fraction_theta_full 0.993
_diffrn_measured_fraction_theta_max 0.993
_diffrn_measurement_device_type 'Bruker APEX-II CCD'
_diffrn_measurement_method '\f and \w scans'
_diffrn_radiation_type MoK\a
_diffrn_radiation_wavelength 0.71073
_diffrn_reflns_av_R_equivalents 0.0193
_diffrn_reflns_av_unetI/netI 0.0107
_diffrn_reflns_Laue_measured_fraction_full 0.993
_diffrn_reflns_Laue_measured_fraction_max 0.993
_diffrn_reflns_limit_h_max 11
_diffrn_reflns_limit_h_min -11
_diffrn_reflns_limit_k_max 13
_diffrn_reflns_limit_k_min -13
_diffrn_reflns_limit_l_max 17
_diffrn_reflns_limit_l_min -17
_diffrn_reflns_number 44480
_diffrn_reflns_point_group_measured_fraction_full 0.993
_diffrn_reflns_point_group_measured_fraction_max 0.993
_diffrn_reflns_theta_full 25.242
_diffrn_reflns_theta_max 27.925
_diffrn_reflns_theta_min 3.245
_exptl_absorpt_coefficient_mu 1.574
_exptl_absorpt_correction_T_max 0.7456
_exptl_absorpt_correction_T_min 0.6672
_exptl_absorpt_correction_type multi-scan
_exptl_absorpt_process_details SADABS
_exptl_crystal_colour red
_exptl_crystal_density_diffrn 1.587
_exptl_crystal_description block
_exptl_crystal_F_000 520
_exptl_crystal_size_max 0.32
_exptl_crystal_size_mid 0.29
_exptl_crystal_size_min 0.24
_refine_diff_density_max 0.361
_refine_diff_density_min -0.294
_refine_diff_density_rms 0.048
_refine_ls_extinction_method none
_refine_ls_goodness_of_fit_ref 1.057
_refine_ls_hydrogen_treatment constr
_refine_ls_matrix_type full
_refine_ls_number_parameters 289
_refine_ls_number_reflns 5140
_refine_ls_number_restraints 0
_refine_ls_restrained_S_all 1.057
_refine_ls_R_factor_all 0.0190
_refine_ls_R_factor_gt 0.0178
_refine_ls_shift/su_max 0.002
_refine_ls_shift/su_mean 0.000
_refine_ls_structure_factor_coef Fsqd
_refine_ls_weighting_details 'w=1/[\s^2^(Fo^2^)+(0.0228P)^2^+0.5470P] where P=(Fo^2^+2Fc^2^)/3'
_refine_ls_weighting_scheme calc
_refine_ls_wR_factor_gt 0.0469
_refine_ls_wR_factor_ref 0.0478
_reflns_Friedel_coverage 0.000
_reflns_number_gt 4915
_reflns_number_total 5140
_reflns_threshold_expression 'I > 2\s(I)'
_cod_data_source_file c7cy00429j2.cif
_cod_data_source_block mo_molan401_0m_a
_cod_database_code 1545881
_shelx_space_group_comment
;
The symmetry employed for this shelxl refinement is uniquely defined
by the following loop, which should always be used as a source of
symmetry information in preference to the above space-group names.
They are only intended as comments.
;
_shelxl_version_number 2014/6

loop_
_space_group_symop_operation_xyz
'x, y, z'
'-x, -y, -z'

loop_
_atom_site_label
_atom_site_type_symbol
_atom_site_fract_x
_atom_site_fract_y
_atom_site_fract_z
_atom_site_U_iso_or_equiv
_atom_site_adp_type
_atom_site_occupancy
_atom_site_site_symmetry_order
_atom_site_calc_flag
_atom_site_refinement_flags_posn
_atom_site_refinement_flags_adp
Co1 Co 0.60352(2) 0.75532(2) 0.16655(2) 0.00955(4) Uani 1 1 d . .
O1 O 0.37474(10) 0.49967(8) 0.09364(7) 0.02067(17) Uani 1 1 d . .
C1 C 0.79111(12) 0.69944(10) 0.23503(8) 0.01027(18) Uani 1 1 d . .
Co2 Co 0.83005(2) 0.89560(2) 0.28274(2) 0.00976(4) Uani 1 1 d . .
O2 O 0.73541(12) 0.80497(10) -0.03291(7) 0.0281(2) Uani 1 1 d . .
C2 C 0.68302(12) 0.72738(10) 0.30404(8) 0.01053(18) Uani 1 1 d . .
C3 C 0.60861(13) 0.68722(10) 0.39665(8) 0.01185(19) Uani 1 1 d . .
O3 O 0.36954(11) 0.93820(9) 0.21107(8) 0.02528(19) Uani 1 1 d . .
O4 O 1.12008(11) 0.93021(10) 0.42546(7) 0.02418(19) Uani 1 1 d . .
C4 C 0.44794(14) 0.65110(13) 0.39742(9) 0.0190(2) Uani 1 1 d . .
H4A H 0.3798 0.6511 0.3372 0.023 Uiso 1 1 calc R U
H4B H 0.4023 0.6255 0.4582 0.023 Uiso 1 1 calc R U
C5 C 0.71993(13) 0.68953(10) 0.48993(8) 0.01214(19) Uani 1 1 d . .
O5 O 1.01453(11) 1.01210(9) 0.12063(7) 0.02216(18) Uani 1 1 d . .
O6 O 0.65823(12) 1.09936(10) 0.39245(7) 0.0269(2) Uani 1 1 d . .
C6 C 0.67430(14) 0.72931(12) 0.58971(9) 0.0179(2) Uani 1 1 d . .
H6 H 0.5716 0.7541 0.5979 0.021 Uiso 1 1 calc R U
C7 C 0.77774(15) 0.73291(14) 0.67703(9) 0.0222(2) Uani 1 1 d . .
H7 H 0.7449 0.7594 0.7443 0.027 Uiso 1 1 calc R U
C8 C 0.92881(15) 0.69798(12) 0.66636(9) 0.0194(2) Uani 1 1 d . .
H8 H 0.9995 0.7010 0.7260 0.023 Uiso 1 1 calc R U
C9 C 0.97547(14) 0.65858(12) 0.56772(9) 0.0179(2) Uani 1 1 d . .
H9 H 1.0784 0.6342 0.5599 0.021 Uiso 1 1 calc R U
C10 C 0.87225(13) 0.65458(11) 0.48013(9) 0.0149(2) Uani 1 1 d . .
H10 H 0.9057 0.6278 0.4130 0.018 Uiso 1 1 calc R U
C11 C 0.89291(13) 0.60135(11) 0.19838(8) 0.01174(19) Uani 1 1 d . .
C12 C 1.05257(14) 0.64131(12) 0.19543(10) 0.0190(2) Uani 1 1 d . .
H12A H 1.1011 0.7342 0.2173 0.023 Uiso 1 1 calc R U
H12B H 1.1172 0.5767 0.1715 0.023 Uiso 1 1 calc R U
C13 C 0.81434(13) 0.45575(10) 0.16518(8) 0.01144(19) Uani 1 1 d . .
C14 C 0.68310(13) 0.39545(11) 0.21428(9) 0.0140(2) Uani 1 1 d . .
H14 H 0.6404 0.4483 0.2688 0.017 Uiso 1 1 calc R U
C15 C 0.61480(14) 0.25827(11) 0.18365(9) 0.0173(2) Uani 1 1 d . .
H15 H 0.5267 0.2180 0.2180 0.021 Uiso 1 1 calc R U
C16 C 0.67456(15) 0.17992(11) 0.10324(9) 0.0188(2) Uani 1 1 d . .
H16 H 0.6271 0.0866 0.0823 0.023 Uiso 1 1 calc R U
C17 C 0.80439(15) 0.23901(12) 0.05355(9) 0.0184(2) Uani 1 1 d . .
H17 H 0.8456 0.1859 -0.0015 0.022 Uiso 1 1 calc R U
C18 C 0.87374(14) 0.37537(11) 0.08432(8) 0.0152(2) Uani 1 1 d . .
H18 H 0.9626 0.4148 0.0502 0.018 Uiso 1 1 calc R U
C19 C 0.46495(13) 0.59774(11) 0.12185(8) 0.0138(2) Uani 1 1 d . .
C20 C 0.68162(14) 0.78594(11) 0.04247(9) 0.0163(2) Uani 1 1 d . .
C21 C 0.45841(13) 0.86702(11) 0.19301(9) 0.0155(2) Uani 1 1 d . .
C22 C 1.00461(14) 0.91562(11) 0.37316(9) 0.0155(2) Uani 1 1 d . .
C24 C 0.72698(14) 1.02440(11) 0.34994(9) 0.0163(2) Uani 1 1 d . .
C23 C 0.94213(13) 0.97064(11) 0.18369(9) 0.0143(2) Uani 1 1 d . .

loop_
_atom_site_aniso_label
_atom_site_aniso_U_11
_atom_site_aniso_U_22
_atom_site_aniso_U_33
_atom_site_aniso_U_23
_atom_site_aniso_U_13
_atom_site_aniso_U_12
Co1 0.00948(7) 0.00978(7) 0.00922(7) 0.00113(5) -0.00014(5) 0.00192(5)
O1 0.0157(4) 0.0159(4) 0.0270(4) -0.0033(3) 0.0011(3) -0.0004(3)
C1 0.0101(4) 0.0098(4) 0.0105(4) 0.0013(3) -0.0004(3) 0.0013(3)
Co2 0.01056(7) 0.00897(7) 0.00922(7) 0.00059(5) -0.00003(5) 0.00134(5)
O2 0.0320(5) 0.0319(5) 0.0145(4) 0.0033(4) 0.0039(4) -0.0109(4)
C2 0.0107(4) 0.0101(4) 0.0106(4) 0.0013(3) -0.0003(4) 0.0022(3)
C3 0.0139(5) 0.0115(4) 0.0110(5) 0.0020(4) 0.0028(4) 0.0041(4)
O3 0.0175(4) 0.0183(4) 0.0398(5) -0.0004(4) -0.0009(4) 0.0076(3)
O4 0.0194(4) 0.0314(5) 0.0196(4) 0.0018(4) -0.0062(3) 0.0032(4)
C4 0.0148(5) 0.0273(6) 0.0148(5) 0.0045(4) 0.0029(4) 0.0023(4)
C5 0.0145(5) 0.0108(4) 0.0118(5) 0.0030(4) 0.0020(4) 0.0028(4)
O5 0.0228(4) 0.0237(4) 0.0191(4) 0.0064(3) 0.0050(3) -0.0016(3)
O6 0.0286(5) 0.0287(5) 0.0240(5) -0.0060(4) -0.0033(4) 0.0173(4)
C6 0.0173(5) 0.0247(6) 0.0136(5) 0.0025(4) 0.0038(4) 0.0085(4)
C7 0.0255(6) 0.0310(6) 0.0114(5) 0.0018(4) 0.0026(4) 0.0099(5)
C8 0.0232(6) 0.0207(5) 0.0149(5) 0.0041(4) -0.0034(4) 0.0066(4)
C9 0.0182(5) 0.0186(5) 0.0189(5) 0.0039(4) 0.0003(4) 0.0089(4)
C10 0.0172(5) 0.0156(5) 0.0136(5) 0.0026(4) 0.0030(4) 0.0068(4)
C11 0.0129(5) 0.0130(5) 0.0103(4) 0.0021(4) 0.0021(4) 0.0044(4)
C12 0.0135(5) 0.0192(5) 0.0234(6) -0.0015(4) 0.0050(4) 0.0036(4)
C13 0.0131(5) 0.0117(5) 0.0108(5) 0.0026(4) -0.0002(4) 0.0053(4)
C14 0.0139(5) 0.0137(5) 0.0154(5) 0.0018(4) 0.0025(4) 0.0052(4)
C15 0.0162(5) 0.0145(5) 0.0216(5) 0.0045(4) 0.0022(4) 0.0027(4)
C16 0.0241(6) 0.0115(5) 0.0204(6) 0.0015(4) -0.0018(4) 0.0042(4)
C17 0.0281(6) 0.0145(5) 0.0141(5) 0.0003(4) 0.0028(4) 0.0091(4)
C18 0.0202(5) 0.0153(5) 0.0122(5) 0.0037(4) 0.0041(4) 0.0068(4)
C19 0.0126(5) 0.0171(5) 0.0130(5) 0.0018(4) 0.0021(4) 0.0063(4)
C20 0.0163(5) 0.0151(5) 0.0149(5) 0.0009(4) -0.0028(4) -0.0020(4)
C21 0.0136(5) 0.0137(5) 0.0177(5) 0.0021(4) -0.0024(4) -0.0002(4)
C22 0.0181(5) 0.0143(5) 0.0137(5) 0.0011(4) 0.0025(4) 0.0027(4)
C24 0.0173(5) 0.0155(5) 0.0146(5) 0.0007(4) -0.0039(4) 0.0026(4)
C23 0.0143(5) 0.0117(5) 0.0152(5) -0.0003(4) -0.0024(4) 0.0009(4)

loop_
_atom_type_symbol
_atom_type_description
_atom_type_scat_dispersion_real
_atom_type_scat_dispersion_imag
_atom_type_scat_source
C C 0.0033 0.0016 'International Tables Vol C Tables 4.2.6.8 and 6.1.1.4'
H H 0.0000 0.0000 'International Tables Vol C Tables 4.2.6.8 and 6.1.1.4'
O O 0.0106 0.0060 'International Tables Vol C Tables 4.2.6.8 and 6.1.1.4'
Co Co 0.3494 0.9721 'International Tables Vol C Tables 4.2.6.8 and 6.1.1.4'

loop_
_geom_angle_atom_site_label_1
_geom_angle_atom_site_label_2
_geom_angle_atom_site_label_3
_geom_angle
C19 Co1 C21 99.02(5)
C19 Co1 C20 98.83(5)
C21 Co1 C20 106.41(5)
C19 Co1 C2 101.80(5)
C21 Co1 C2 104.61(5)
C20 Co1 C2 139.20(5)
C19 Co1 C1 104.28(5)
C21 Co1 C1 140.74(5)
C20 Co1 C1 100.75(5)
C2 Co1 C1 40.01(4)
C19 Co1 Co2 152.03(4)
C21 Co1 Co2 97.16(4)
C20 Co1 Co2 98.28(4)
C2 Co1 Co2 51.80(3)
C1 Co1 Co2 50.62(3)
C2 C1 C11 144.18(10)
C2 C1 Co2 71.31(6)
C11 C1 Co2 134.60(8)
C2 C1 Co1 69.04(6)
C11 C1 Co1 131.89(7)
Co2 C1 Co1 77.48(4)
C22 Co2 C23 94.65(5)
C22 Co2 C24 99.72(5)
C23 Co2 C24 107.84(5)
C22 Co2 C1 100.81(5)
C23 Co2 C1 105.31(5)
C24 Co2 C1 139.08(5)
C22 Co2 C2 106.42(5)
C23 Co2 C2 141.59(5)
C24 Co2 C2 99.92(5)
C1 Co2 C2 40.13(4)
C22 Co2 Co1 152.27(4)
C23 Co2 Co1 97.48(3)
C24 Co2 Co1 100.13(4)
C1 Co2 Co1 51.90(3)
C2 Co2 Co1 50.96(3)
C1 C2 C3 143.99(10)
C1 C2 Co1 70.95(6)
C3 C2 Co1 135.60(8)
C1 C2 Co2 68.56(6)
C3 C2 Co2 131.70(7)
Co1 C2 Co2 77.24(4)
C4 C3 C2 121.38(10)
C4 C3 C5 121.67(10)
C2 C3 C5 116.95(9)
C3 C4 H4A 120.0
C3 C4 H4B 120.0
H4A C4 H4B 120.0
C10 C5 C6 118.42(10)
C10 C5 C3 121.31(9)
C6 C5 C3 120.27(10)
C7 C6 C5 120.68(11)
C7 C6 H6 119.7
C5 C6 H6 119.7
C8 C7 C6 120.40(11)
C8 C7 H7 119.8
C6 C7 H7 119.8
C9 C8 C7 119.41(11)
C9 C8 H8 120.3
C7 C8 H8 120.3
C8 C9 C10 120.39(11)
C8 C9 H9 119.8
C10 C9 H9 119.8
C9 C10 C5 120.70(10)
C9 C10 H10 119.7
C5 C10 H10 119.6
C12 C11 C1 120.85(10)
C12 C11 C13 120.89(10)
C1 C11 C13 118.26(9)
C11 C12 H12A 120.0
C11 C12 H12B 120.0
H12A C12 H12B 120.0
C14 C13 C18 118.51(10)
C14 C13 C11 121.52(9)
C18 C13 C11 119.95(10)
C15 C14 C13 120.36(10)
C15 C14 H14 119.8
C13 C14 H14 119.8
C16 C15 C14 120.53(11)
C16 C15 H15 119.7
C14 C15 H15 119.7
C15 C16 C17 119.58(11)
C15 C16 H16 120.2
C17 C16 H16 120.2
C18 C17 C16 120.12(10)
C18 C17 H17 119.9
C16 C17 H17 119.9
C17 C18 C13 120.89(10)
C17 C18 H18 119.6
C13 C18 H18 119.6
O1 C19 Co1 178.53(10)
O2 C20 Co1 177.55(11)
O3 C21 Co1 178.73(11)
O4 C22 Co2 175.90(10)
O6 C24 Co2 176.91(11)
O5 C23 Co2 176.89(10)

loop_
_geom_bond_atom_site_label_1
_geom_bond_atom_site_label_2
_geom_bond_distance
Co1 C19 1.7995(11)
Co1 C21 1.8182(12)
Co1 C20 1.8291(12)
Co1 C2 1.9615(10)
Co1 C1 1.9856(10)
Co1 Co2 2.4632(3)
O1 C19 1.1370(14)
C1 C2 1.3505(14)
C1 C11 1.4662(14)
C1 Co2 1.9502(10)
Co2 C22 1.8023(12)
Co2 C23 1.8195(12)
Co2 C24 1.8320(12)
Co2 C2 1.9847(10)
O2 C20 1.1334(15)
C2 C3 1.4689(14)
C3 C4 1.3414(15)
C3 C5 1.4941(15)
O3 C21 1.1368(15)
O4 C22 1.1348(15)
C4 H4A 0.9500
C4 H4B 0.9500
C5 C10 1.3986(15)
C5 C6 1.3995(15)
O5 C23 1.1367(14)
O6 C24 1.1316(15)
C6 C7 1.3917(16)
C6 H6 0.9500
C7 C8 1.3895(17)
C7 H7 0.9500
C8 C9 1.3886(17)
C8 H8 0.9500
C9 C10 1.3926(16)
C9 H9 0.9500
C10 H10 0.9500
C11 C12 1.3408(15)
C11 C13 1.4924(14)
C12 H12A 0.9500
C12 H12B 0.9500
C13 C14 1.4005(15)
C13 C18 1.4029(14)
C14 C15 1.3934(15)
C14 H14 0.9500
C15 C16 1.3895(16)
C15 H15 0.9500
C16 C17 1.3917(17)
C16 H16 0.9500
C17 C18 1.3885(16)
C17 H17 0.9500
C18 H18 0.9500
